data_7025186
loop_
_publ_author_name
'Valerio C\'ardenas, Cintya'
'Mu\~noz Hern\'andez, Miguel Angel'
'Gr\'evy, Jean-Michel'

_publ_section_title
;
 Reactivity of Zn(II), Mg(II) and Al(III) chlorides with a phosphinimine
 ligand: new tetrameric inverse crown ether structures.
;
_journal_issue 28
_journal_name_full 'Dalton transactions (Cambridge, England : 2003)'
_journal_page_first 6441
_journal_page_last 6448
_journal_paper_doi 10.1039/b925580j
_journal_volume 39
_journal_year 2010
_chemical_formula_sum 'C64 H84 Cl2 Mg4 N4 O P4 Si4'
_chemical_formula_weight 1329.73
_chemical_name_systematic
;
?
;
_space_group_IT_number 114
_symmetry_cell_setting tetragonal
_symmetry_space_group_name_Hall 'P -4 2n'
_symmetry_space_group_name_H-M 'P -4 21 c'
_atom_sites_solution_hydrogens geom
_atom_sites_solution_primary direct
_atom_sites_solution_secondary difmap
_audit_creation_method SHELXL-97
_cell_angle_alpha 90.00
_cell_angle_beta 90.00
_cell_angle_gamma 90.00
_cell_formula_units_Z 2
_cell_length_a 14.8622(16)
_cell_length_b 14.8622(16)
_cell_length_c 16.258(2)
_cell_measurement_temperature 100(2)
_cell_volume 3591.1(7)
_computing_cell_refinement 'Bruker SMART'
_computing_data_collection 'Bruker SMART'
_computing_data_reduction 'Bruker SHELXTL'
_computing_molecular_graphics 'Bruker SHELXTL'
_computing_publication_material 'Bruker SHELXTL'
_computing_structure_refinement 'SHELXL-97 (Sheldrick, 1997)'
_computing_structure_solution 'SHELXS-97 (Sheldrick, 1990)'
_diffrn_ambient_temperature 100(2)
_diffrn_measured_fraction_theta_full 0.869
_diffrn_measured_fraction_theta_max 0.869
_diffrn_measurement_device_type 'CCD area detector'
_diffrn_measurement_method 'phi and omega scans'
_diffrn_radiation_monochromator graphite
_diffrn_radiation_source 'fine-focus sealed tube'
_diffrn_radiation_type MoK\a
_diffrn_radiation_wavelength 0.71073
_diffrn_reflns_av_R_equivalents 0.0849
_diffrn_reflns_av_sigmaI/netI 0.0626
_diffrn_reflns_limit_h_max 10
_diffrn_reflns_limit_h_min -17
_diffrn_reflns_limit_k_max 15
_diffrn_reflns_limit_k_min -17
_diffrn_reflns_limit_l_max 15
_diffrn_reflns_limit_l_min -14
_diffrn_reflns_number 9585
_diffrn_reflns_theta_full 24.97
_diffrn_reflns_theta_max 24.97
_diffrn_reflns_theta_min 1.86
_exptl_absorpt_coefficient_mu 0.323
_exptl_absorpt_correction_T_max 0.9562
_exptl_absorpt_correction_T_min 0.9324
_exptl_absorpt_correction_type numerical
_exptl_crystal_colour colorless
_exptl_crystal_density_diffrn 1.230
_exptl_crystal_density_method 'not measured'
_exptl_crystal_description hexagonal
_exptl_crystal_F_000 1404
_exptl_crystal_size_max 0.22
_exptl_crystal_size_mid 0.19
_exptl_crystal_size_min 0.14
_refine_diff_density_max 0.375
_refine_diff_density_min -0.188
_refine_diff_density_rms 0.060
_refine_ls_abs_structure_details 'Flack H D (1983), Acta Cryst. A39, 876-881'
_refine_ls_abs_structure_Flack 0.00(14)
_refine_ls_extinction_method none
_refine_ls_goodness_of_fit_ref 1.029
_refine_ls_hydrogen_treatment constr
_refine_ls_matrix_type full
_refine_ls_number_parameters 192
_refine_ls_number_reflns 2704
_refine_ls_number_restraints 0
_refine_ls_restrained_S_all 1.029
_refine_ls_R_factor_all 0.0457
_refine_ls_R_factor_gt 0.0417
_refine_ls_shift/su_max 0.001
_refine_ls_shift/su_mean 0.000
_refine_ls_structure_factor_coef Fsqd
_refine_ls_weighting_details 'calc w=1/[\s^2^(Fo^2^)+(0.0471P)^2^+0.0000P] where P=(Fo^2^+2Fc^2^)/3'
_refine_ls_weighting_scheme calc
_refine_ls_wR_factor_gt 0.0939
_refine_ls_wR_factor_ref 0.0957
_reflns_number_gt 2452
_reflns_number_total 2704
_reflns_threshold_expression >2sigma(I)
_cod_data_source_file b925580j.txt
_cod_data_source_block complex_6
_cod_depositor_comments
;
The following automatic conversions were performed:

'_symmetry_cell_setting' value 'Tetragonal' changed to 'tetragonal'
according to /home/saulius/struct/CIF-dictionaries/cif_core.dic
dictionary named 'cif_core.dic' version 2.4.2 from 2011-04-26.

Automatic conversion script
Id: cif_fix_values 1891 2012-01-12 08:04:46Z andrius 
;
_cod_original_sg_symbol_H-M P-42(1)c
_cod_database_code 7025186

loop_
_symmetry_equiv_pos_as_xyz
'x, y, z'
'-x, -y, z'
'y, -x, -z'
'-y, x, -z'
'-x+1/2, y+1/2, -z+1/2'
'x+1/2, -y+1/2, -z+1/2'
'-y+1/2, -x+1/2, z+1/2'
'y+1/2, x+1/2, z+1/2'

loop_
_atom_site_label
_atom_site_type_symbol
_atom_site_fract_x
_atom_site_fract_y
_atom_site_fract_z
_atom_site_U_iso_or_equiv
_atom_site_adp_type
_atom_site_occupancy
_atom_site_symmetry_multiplicity
_atom_site_calc_flag
_atom_site_refinement_flags
Cl22 Cl 1.0000 1.0000 0.80525(9) 0.0260(3) Uani 1 2 d S
P4 P 0.83939(6) 0.80036(5) 0.95563(7) 0.0213(3) Uani 1 1 d .
Si18 Si 0.94865(7) 0.72975(7) 0.81738(8) 0.0315(3) Uani 1 1 d .
Mg2 Mg 1.02314(7) 0.89998(7) 0.92435(7) 0.0201(3) Uani 1 1 d .
C6 C 0.7540(2) 0.8745(2) 0.9137(3) 0.0251(9) Uani 1 1 d .
C12 C 0.7811(2) 0.6914(2) 0.9540(2) 0.0252(9) Uani 1 1 d .
C10 C 0.7029(2) 0.9773(2) 0.8092(3) 0.0371(10) Uani 1 1 d .
H10 H 0.7132 1.0086 0.7591 0.045 Uiso 1 1 calc R
C13 C 0.7152(2) 0.6708(3) 0.8979(3) 0.0342(10) Uani 1 1 d .
H13 H 0.6979 0.7147 0.8585 0.041 Uiso 1 1 calc R
C11 C 0.7687(2) 0.9220(2) 0.8413(3) 0.0299(10) Uani 1 1 d .
H11 H 0.8247 0.9164 0.8136 0.036 Uiso 1 1 calc R
C5 C 0.8602(2) 0.8373(2) 1.0539(3) 0.0261(9) Uani 1 1 d .
H5A H 0.9080 0.7984 1.0771 0.031 Uiso 1 1 calc R
H5B H 0.8051 0.8260 1.0866 0.031 Uiso 1 1 calc R
C21 C 1.0594(3) 0.7566(3) 0.7700(3) 0.0528(13) Uani 1 1 d .
H21A H 1.0630 0.8214 0.7591 0.079 Uiso 1 1 calc R
H21B H 1.0659 0.7234 0.7183 0.079 Uiso 1 1 calc R
H21C H 1.1078 0.7393 0.8078 0.079 Uiso 1 1 calc R
C15 C 0.6960(3) 0.5249(3) 0.9542(3) 0.0478(12) Uani 1 1 d .
H15 H 0.6678 0.4676 0.9541 0.057 Uiso 1 1 calc R
C17 C 0.8035(2) 0.6274(2) 1.0113(3) 0.0336(10) Uani 1 1 d .
H17 H 0.8492 0.6399 1.0506 0.040 Uiso 1 1 calc R
C7 C 0.6725(2) 0.8849(2) 0.9536(3) 0.0348(10) Uani 1 1 d .
H7 H 0.6616 0.8531 1.0034 0.042 Uiso 1 1 calc R
C16 C 0.7605(3) 0.5451(3) 1.0126(3) 0.0446(12) Uani 1 1 d .
H16 H 0.7753 0.5021 1.0537 0.054 Uiso 1 1 calc R
C14 C 0.6732(3) 0.5872(3) 0.8972(3) 0.0428(12) Uani 1 1 d .
H14 H 0.6287 0.5739 0.8570 0.051 Uiso 1 1 calc R
C19 C 0.9548(3) 0.6098(3) 0.8482(3) 0.0473(12) Uani 1 1 d .
H19A H 0.9906 0.6042 0.8986 0.071 Uiso 1 1 calc R
H19B H 0.9832 0.5749 0.8041 0.071 Uiso 1 1 calc R
H19C H 0.8940 0.5868 0.8581 0.071 Uiso 1 1 calc R
C8 C 0.6075(3) 0.9404(2) 0.9223(3) 0.0402(11) Uani 1 1 d .
H8 H 0.5518 0.9470 0.9504 0.048 Uiso 1 1 calc R
C9 C 0.6226(2) 0.9869(2) 0.8500(3) 0.0370(11) Uani 1 1 d .
H9 H 0.5774 1.0256 0.8286 0.044 Uiso 1 1 calc R
N3 N 0.92935(17) 0.80013(17) 0.90035(18) 0.0221(7) Uani 1 1 d .
C20 C 0.8636(3) 0.7413(3) 0.7342(3) 0.0500(13) Uani 1 1 d .
H20A H 0.8030 0.7375 0.7579 0.075 Uiso 1 1 calc R
H20B H 0.8717 0.6929 0.6940 0.075 Uiso 1 1 calc R
H20C H 0.8710 0.7997 0.7070 0.075 Uiso 1 1 calc R
O1 O 1.0000 1.0000 1.0000 0.0167(10) Uani 1 4 d S

loop_
_atom_site_aniso_label
_atom_site_aniso_U_11
_atom_site_aniso_U_22
_atom_site_aniso_U_33
_atom_site_aniso_U_23
_atom_site_aniso_U_13
_atom_site_aniso_U_12
Cl22 0.0313(6) 0.0279(6) 0.0187(9) 0.000 0.000 -0.0057(5)
P4 0.0206(4) 0.0202(4) 0.0229(7) 0.0008(4) -0.0015(4) -0.0001(3)
Si18 0.0328(5) 0.0303(5) 0.0313(9) -0.0116(5) 0.0039(5) -0.0028(4)
Mg2 0.0195(5) 0.0202(5) 0.0208(9) -0.0017(5) -0.0007(5) -0.0019(4)
C6 0.0272(18) 0.0225(17) 0.026(3) -0.0023(17) -0.0059(17) -0.0004(13)
C12 0.0222(17) 0.0211(16) 0.032(3) 0.0032(17) 0.0003(17) -0.0005(13)
C10 0.039(2) 0.0302(19) 0.042(3) 0.0125(19) -0.012(2) -0.0043(16)
C13 0.032(2) 0.033(2) 0.038(3) -0.0004(19) -0.0069(19) -0.0032(15)
C11 0.0264(18) 0.0313(19) 0.032(3) 0.0023(18) -0.0069(17) -0.0054(15)
C5 0.0244(17) 0.0241(17) 0.030(3) -0.0057(17) -0.0068(16) 0.0027(14)
C21 0.051(3) 0.063(3) 0.045(4) -0.027(2) 0.022(2) -0.015(2)
C15 0.048(2) 0.032(2) 0.063(4) 0.002(2) 0.003(2) -0.0171(18)
C17 0.036(2) 0.032(2) 0.032(3) 0.0009(19) -0.0058(19) -0.0028(15)
C7 0.0317(19) 0.0341(19) 0.039(3) 0.0063(19) 0.0036(19) 0.0060(15)
C16 0.055(3) 0.031(2) 0.048(3) 0.011(2) -0.002(2) -0.0072(18)
C14 0.040(2) 0.037(2) 0.052(4) -0.003(2) -0.007(2) -0.0102(18)
C19 0.060(3) 0.035(2) 0.047(3) -0.012(2) 0.004(2) 0.0077(19)
C8 0.035(2) 0.038(2) 0.047(3) 0.003(2) 0.000(2) 0.0111(16)
C9 0.032(2) 0.0283(19) 0.051(3) 0.001(2) -0.017(2) 0.0034(16)
N3 0.0231(14) 0.0209(14) 0.022(2) -0.0047(13) -0.0013(13) -0.0039(11)
C20 0.063(3) 0.062(3) 0.025(4) -0.015(2) 0.000(2) 0.004(2)
O1 0.0191(13) 0.0191(13) 0.012(3) 0.000 0.000 0.000

loop_
_atom_type_symbol
_atom_type_description
_atom_type_scat_dispersion_real
_atom_type_scat_dispersion_imag
_atom_type_scat_source
C C 0.0033 0.0016 'International Tables Vol C Tables 4.2.6.8 and 6.1.1.4'
H H 0.0000 0.0000 'International Tables Vol C Tables 4.2.6.8 and 6.1.1.4'
O O 0.0106 0.0060 'International Tables Vol C Tables 4.2.6.8 and 6.1.1.4'
Mg Mg 0.0486 0.0363 'International Tables Vol C Tables 4.2.6.8 and 6.1.1.4'
Si Si 0.0817 0.0704 'International Tables Vol C Tables 4.2.6.8 and 6.1.1.4'
P P 0.1023 0.0942 'International Tables Vol C Tables 4.2.6.8 and 6.1.1.4'
Cl Cl 0.1484 0.1585 'International Tables Vol C Tables 4.2.6.8 and 6.1.1.4'
N N 0.0061 0.0033 'International Tables Vol C Tables 4.2.6.8 and 6.1.1.4'

loop_
_geom_angle_atom_site_label_1
_geom_angle_atom_site_label_2
_geom_angle_atom_site_label_3
_geom_angle
_geom_angle_site_symmetry_1
_geom_angle_site_symmetry_3
Mg2 Cl22 Mg2 76.48(6) 2_775 .
N3 P4 C5 111.75(16) . .
N3 P4 C6 111.82(17) . .
C5 P4 C6 106.36(17) . .
N3 P4 C12 112.44(15) . .
C5 P4 C12 112.32(18) . .
C6 P4 C12 101.56(15) . .
N3 Si18 C19 112.27(18) . .
N3 Si18 C20 113.44(17) . .
C19 Si18 C20 108.6(2) . .
N3 Si18 C21 109.82(17) . .
C19 Si18 C21 105.9(2) . .
C20 Si18 C21 106.3(2) . .
O1 Mg2 N3 122.90(9) . .
O1 Mg2 C5 105.68(11) . 4_757
N3 Mg2 C5 118.35(12) . 4_757
O1 Mg2 Cl22 90.63(4) . .
N3 Mg2 Cl22 100.95(9) . .
C5 Mg2 Cl22 115.00(11) 4_757 .
O1 Mg2 Mg2 38.87(3) . 2_775
N3 Mg2 Mg2 123.09(9) . 2_775
C5 Mg2 Mg2 118.53(10) 4_757 2_775
Cl22 Mg2 Mg2 51.76(3) . 2_775
O1 Mg2 Mg2 33.403(18) . 4_757
N3 Mg2 Mg2 140.96(10) . 4_757
C5 Mg2 Mg2 72.45(11) 4_757 4_757
Cl22 Mg2 Mg2 107.57(4) . 4_757
Mg2 Mg2 Mg2 62.21(2) 2_775 4_757
O1 Mg2 Mg2 33.403(18) . 3_577
N3 Mg2 Mg2 90.88(9) . 3_577
C5 Mg2 Mg2 120.25(13) 4_757 3_577
Cl22 Mg2 Mg2 107.57(4) . 3_577
Mg2 Mg2 Mg2 62.21(2) 2_775 3_577
Mg2 Mg2 Mg2 55.59(4) 4_757 3_577
C7 C6 C11 118.6(3) . .
C7 C6 P4 120.2(3) . .
C11 C6 P4 121.2(3) . .
C13 C12 C17 118.0(3) . .
C13 C12 P4 122.9(3) . .
C17 C12 P4 119.1(3) . .
C9 C10 C11 119.7(4) . .
C12 C13 C14 121.7(4) . .
C10 C11 C6 120.8(4) . .
P4 C5 Mg2 120.2(2) . 3_577
C14 C15 C16 119.8(4) . .
C12 C17 C16 120.8(4) . .
C8 C7 C6 120.7(4) . .
C17 C16 C15 120.2(4) . .
C15 C14 C13 119.5(4) . .
C7 C8 C9 120.2(4) . .
C10 C9 C8 120.0(4) . .
P4 N3 Si18 125.00(16) . .
P4 N3 Mg2 116.84(15) . .
Si18 N3 Mg2 117.89(15) . .
Mg2 O1 Mg2 102.26(7) 4_757 3_577
Mg2 O1 Mg2 113.19(4) 4_757 .
Mg2 O1 Mg2 113.19(4) 3_577 .
Mg2 O1 Mg2 113.19(4) 4_757 2_775
Mg2 O1 Mg2 113.19(4) 3_577 2_775
Mg2 O1 Mg2 102.26(7) . 2_775

loop_
_geom_bond_atom_site_label_1
_geom_bond_atom_site_label_2
_geom_bond_distance
_geom_bond_site_symmetry_2
Cl22 Mg2 2.4652(16) 2_775
Cl22 Mg2 2.4652(16) .
P4 N3 1.611(3) .
P4 C5 1.717(4) .
P4 C6 1.814(3) .
P4 C12 1.836(3) .
Si18 N3 1.731(3) .
Si18 C19 1.854(4) .
Si18 C20 1.859(5) .
Si18 C21 1.861(4) .
Mg2 O1 1.9598(11) .
Mg2 N3 2.073(3) .
Mg2 C5 2.186(3) 4_757
Mg2 Mg2 3.052(2) 2_775
Mg2 Mg2 3.272(2) 4_757
Mg2 Mg2 3.272(2) 3_577
C6 C7 1.383(5) .
C6 C11 1.389(5) .
C12 C13 1.373(5) .
C12 C17 1.373(5) .
C10 C9 1.373(6) .
C10 C11 1.379(5) .
C13 C14 1.390(5) .
C5 Mg2 2.186(3) 3_577
C15 C14 1.353(6) .
C15 C16 1.382(6) .
C17 C16 1.381(5) .
C7 C8 1.369(5) .
C8 C9 1.382(5) .
O1 Mg2 1.9598(11) 4_757
O1 Mg2 1.9598(11) 3_577
O1 Mg2 1.9598(11) 2_775

loop_
_geom_torsion_atom_site_label_1
_geom_torsion_atom_site_label_2
_geom_torsion_atom_site_label_3
_geom_torsion_atom_site_label_4
_geom_torsion
_geom_torsion_site_symmetry_1
_geom_torsion_site_symmetry_4
Mg2 Cl22 Mg2 O1 0.0 2_775 .
Mg2 Cl22 Mg2 N3 123.74(9) 2_775 .
Mg2 Cl22 Mg2 C5 -107.66(12) 2_775 4_757
Mg2 Cl22 Mg2 Mg2 -29.282(18) 2_775 4_757
Mg2 Cl22 Mg2 Mg2 29.282(18) 2_775 3_577
N3 P4 C6 C7 -178.8(3) . .
C5 P4 C6 C7 -56.6(3) . .
C12 P4 C6 C7 61.1(3) . .
N3 P4 C6 C11 1.1(3) . .
C5 P4 C6 C11 123.4(3) . .
C12 P4 C6 C11 -119.0(3) . .
N3 P4 C12 C13 -91.0(3) . .
C5 P4 C12 C13 141.9(3) . .
C6 P4 C12 C13 28.7(4) . .
N3 P4 C12 C17 89.3(3) . .
C5 P4 C12 C17 -37.8(3) . .
C6 P4 C12 C17 -151.0(3) . .
C17 C12 C13 C14 -1.3(6) . .
P4 C12 C13 C14 178.9(3) . .
C9 C10 C11 C6 1.3(6) . .
C7 C6 C11 C10 -1.0(5) . .
P4 C6 C11 C10 179.1(3) . .
N3 P4 C5 Mg2 66.6(2) . 3_577
C6 P4 C5 Mg2 -55.7(2) . 3_577
C12 P4 C5 Mg2 -165.92(16) . 3_577
C13 C12 C17 C16 -0.4(6) . .
P4 C12 C17 C16 179.3(3) . .
C11 C6 C7 C8 0.3(6) . .
P4 C6 C7 C8 -179.7(3) . .
C12 C17 C16 C15 2.0(6) . .
C14 C15 C16 C17 -1.9(7) . .
C16 C15 C14 C13 0.2(7) . .
C12 C13 C14 C15 1.5(6) . .
C6 C7 C8 C9 0.0(6) . .
C11 C10 C9 C8 -0.9(6) . .
C7 C8 C9 C10 0.2(6) . .
C5 P4 N3 Si18 152.6(2) . .
C6 P4 N3 Si18 -88.3(2) . .
C12 P4 N3 Si18 25.3(3) . .
C5 P4 N3 Mg2 -33.4(2) . .
C6 P4 N3 Mg2 85.7(2) . .
C12 P4 N3 Mg2 -160.77(17) . .
C19 Si18 N3 P4 -64.6(3) . .
C20 Si18 N3 P4 59.0(3) . .
C21 Si18 N3 P4 177.8(2) . .
C19 Si18 N3 Mg2 121.46(19) . .
C20 Si18 N3 Mg2 -114.9(2) . .
C21 Si18 N3 Mg2 3.9(3) . .
O1 Mg2 N3 P4 -7.6(2) . .
C5 Mg2 N3 P4 128.00(19) 4_757 .
Cl22 Mg2 N3 P4 -105.59(16) . .
Mg2 Mg2 N3 P4 -54.4(2) 2_775 .
Mg2 Mg2 N3 P4 31.0(2) 4_757 .
Mg2 Mg2 N3 P4 2.50(16) 3_577 .
O1 Mg2 N3 Si18 166.80(11) . .
C5 Mg2 N3 Si18 -57.6(2) 4_757 .
Cl22 Mg2 N3 Si18 68.83(16) . .
Mg2 Mg2 N3 Si18 120.05(13) 2_775 .
Mg2 Mg2 N3 Si18 -154.55(10) 4_757 .
Mg2 Mg2 N3 Si18 176.92(15) 3_577 .
N3 Mg2 O1 Mg2 134.39(13) . 4_757
C5 Mg2 O1 Mg2 -5.87(11) 4_757 4_757
Cl22 Mg2 O1 Mg2 -122.111(19) . 4_757
Mg2 Mg2 O1 Mg2 -122.111(19) 2_775 4_757
Mg2 Mg2 O1 Mg2 115.78(4) 3_577 4_757
N3 Mg2 O1 Mg2 18.61(11) . 3_577
C5 Mg2 O1 Mg2 -121.65(12) 4_757 3_577
Cl22 Mg2 O1 Mg2 122.112(19) . 3_577
Mg2 Mg2 O1 Mg2 122.112(18) 2_775 3_577
Mg2 Mg2 O1 Mg2 -115.78(4) 4_757 3_577
N3 Mg2 O1 Mg2 -103.50(12) . 2_775
C5 Mg2 O1 Mg2 116.24(11) 4_757 2_775
Cl22 Mg2 O1 Mg2 0.0 . 2_775
Mg2 Mg2 O1 Mg2 122.111(19) 4_757 2_775
Mg2 Mg2 O1 Mg2 -122.112(18) 3_577 2_775
